data_4322538
loop_
_publ_author_name
'Lena Kakaliou'
Scanlon
'Baixin Qian'
'Sung W. Baek'
'Milton R. Smith'
'Douglas H. Motry'

_publ_section_title
;
 Five- and Six-Coordinate Group 4 Compounds Stabilized by \b-Ketiminate
 and Diketiminate Ligands: Syntheses and Comparisons between Solid-State
 and Solution Structures
;
_journal_name_full 'Inorganic Chemistry'
_journal_page_first 5964
_journal_page_last 5977
_journal_paper_doi 10.1021/ic981364j
_journal_volume 38
_journal_year 1999
_chemical_formula_sum 'C29 H41 Cl3 N2 Zr'
_chemical_formula_weight 615.21
_chemical_name_systematic
; 
 ? 
;
_space_group_IT_number 62
_symmetry_cell_setting orthorhombic
_symmetry_space_group_name_Hall '-P 2ac 2n'
_symmetry_space_group_name_H-M 'P n m a'
_atom_sites_solution_hydrogens geom
_atom_sites_solution_primary direct
_atom_sites_solution_secondary difmap
_audit_creation_method SHELXL
_cell_angle_alpha 90.00
_cell_angle_beta 90.00
_cell_angle_gamma 90.00
_cell_formula_units_Z 4
_cell_length_a 14.054(3)
_cell_length_b 21.842(4)
_cell_length_c 9.856(2)
_cell_measurement_temperature 173(2)
_cell_volume 3025.5(10)
_computing_structure_refinement 'SHELXL-93 (Sheldrick, 1993)'
_computing_structure_solution 'SHELXS-86 (Sheldrick, 1990)'
_diffrn_ambient_temperature 173(2)
_diffrn_radiation_monochromator graphite
_diffrn_radiation_source 'fine-focus sealed tube'
_diffrn_radiation_type MoK\a
_diffrn_radiation_wavelength 0.71073
_diffrn_reflns_av_R_equivalents 0.0437
_diffrn_reflns_av_sigmaI/netI 0.0268
_diffrn_reflns_limit_h_max 18
_diffrn_reflns_limit_h_min -18
_diffrn_reflns_limit_k_max 29
_diffrn_reflns_limit_k_min -28
_diffrn_reflns_limit_l_max 12
_diffrn_reflns_limit_l_min -12
_diffrn_reflns_number 33445
_diffrn_reflns_theta_max 28.32
_diffrn_reflns_theta_min 1.86
_exptl_absorpt_coefficient_mu 0.648
_exptl_crystal_density_diffrn 1.351
_exptl_crystal_F_000 1280
_exptl_crystal_size_max 0.2
_exptl_crystal_size_mid 0.1
_exptl_crystal_size_min 0.06?
_refine_diff_density_max 0.393
_refine_diff_density_min -0.591
_refine_diff_density_rms 0.065
_refine_ls_extinction_method none
_refine_ls_goodness_of_fit_all 0.859
_refine_ls_goodness_of_fit_obs 0.863
_refine_ls_matrix_type full
_refine_ls_number_parameters 175
_refine_ls_number_reflns 3804
_refine_ls_number_restraints 0
_refine_ls_restrained_S_all 0.859
_refine_ls_restrained_S_obs 0.863
_refine_ls_R_factor_all 0.0493
_refine_ls_R_factor_obs 0.0345
_refine_ls_shift/esd_max 0.001
_refine_ls_shift/esd_mean 0.000
_refine_ls_structure_factor_coef Fsqd
_refine_ls_weighting_details 'w=1/[\s^2^(Fo^2^)+(0.1000P)^2^+0.0000P] where P=(Fo^2^+2Fc^2^)/3'
_refine_ls_weighting_scheme calc
_refine_ls_wR_factor_all 0.1144
_refine_ls_wR_factor_obs 0.1032
_reflns_number_observed 3097
_reflns_number_total 3804
_reflns_observed_criterion >2sigma(I)
_cod_data_source_file ic981364j_11.cif
_cod_data_source_block (DDP)ZrCl3
_cod_depositor_comments
;
The following automatic conversions were performed:

'_refine_ls_weighting_scheme' value 'calc
w=1/[\s^2^(Fo^2^)+(0.1000P)^2^+0.0000P] where P=(Fo^2^+2Fc^2^)/3' was
changed to 'calc'. New tag '_refine_ls_weighting_details' was
created. The value of the new tag was set to
'w=1/[\s^2^(Fo^2^)+(0.1000P)^2^+0.0000P] where P=(Fo^2^+2Fc^2^)/3'.

Automatic conversion script
Id: cif_fix_values 3143 2015-03-26 13:38:13Z robertas 
;
_cod_original_cell_volume 3025.6(11)
_cod_database_code 4322538

loop_
_symmetry_equiv_pos_as_xyz
'x, y, z'
'-x+1/2, -y, z+1/2'
'-x, y+1/2, -z'
'x+1/2, -y+1/2, -z+1/2'
'-x, -y, -z'
'x-1/2, y, -z-1/2'
'x, -y-1/2, z'
'-x-1/2, y-1/2, z-1/2'

loop_
_atom_site_aniso_label
_atom_site_aniso_U_11
_atom_site_aniso_U_22
_atom_site_aniso_U_33
_atom_site_aniso_U_23
_atom_site_aniso_U_13
_atom_site_aniso_U_12
Zr1 0.0228(2) 0.0219(2) 0.0200(2) 0.000 -0.00500(10) 0.000
Cl1 0.0433(4) 0.0398(4) 0.0906(6) 0.0242(3) -0.0386(4) -0.0169(3)
Cl2 0.0550(5) 0.0410(5) 0.0285(4) 0.000 0.0118(4) 0.000
N1 0.0209(8) 0.0184(8) 0.0207(8) -0.0002(6) -0.0005(6) -0.0004(6)
C12 0.0558(15) 0.0427(14) 0.0310(12) -0.0082(10) 0.0008(12) -0.0024(12)
C10 0.0351(12) 0.0259(11) 0.0326(11) -0.0085(9) 0.0021(9) -0.0003(9)
C11 0.0405(14) 0.049(2) 0.053(2) -0.0161(12) 0.0052(13) 0.0100(13)
C5 0.0241(10) 0.0220(10) 0.0280(10) -0.0021(8) -0.0073(8) 0.0008(7)
C6 0.0363(11) 0.0224(10) 0.0388(13) -0.0055(9) -0.0089(10) 0.0009(9)
C7 0.0355(12) 0.0206(10) 0.0480(13) 0.0050(9) -0.0071(11) -0.0043(9)
C8 0.0344(12) 0.0285(11) 0.0409(13) 0.0085(9) 0.0030(10) -0.0034(9)
C9 0.0320(10) 0.0228(10) 0.0296(10) 0.0038(8) 0.0024(9) 0.0022(8)
C15 0.077(2) 0.088(3) 0.053(2) -0.031(2) 0.016(2) -0.013(2)
C13 0.061(2) 0.0248(11) 0.0433(14) 0.0027(10) 0.0261(13) -0.0030(11)
C14 0.065(2) 0.055(2) 0.064(2) 0.004(2) 0.023(2) 0.0232(15)
C4 0.0234(9) 0.0199(9) 0.0261(10) 0.0028(8) -0.0045(8) 0.0002(7)
C1 0.0315(12) 0.0256(11) 0.0344(12) 0.0022(9) -0.0108(10) 0.0057(9)
C2 0.0207(9) 0.0247(10) 0.0196(9) -0.0009(7) -0.0003(7) 0.0025(7)
C3 0.0193(12) 0.0266(14) 0.0262(14) 0.000 -0.0045(11) 0.000

loop_
_atom_site_label
_atom_site_type_symbol
_atom_site_fract_x
_atom_site_fract_y
_atom_site_fract_z
_atom_site_U_iso_or_equiv
_atom_site_thermal_displace_type
_atom_site_occupancy
_atom_site_calc_flag
_atom_site_refinement_flags
_atom_site_disorder_group
Zr1 Zr 0.64847(2) 0.2500 0.23818(3) 0.02159(11) Uani 1 d S .
Cl1 Cl 0.76850(5) 0.32514(3) 0.28294(9) 0.0579(2) Uani 1 d . .
Cl2 Cl 0.54244(6) 0.2500 0.42112(8) 0.0415(2) Uani 1 d S .
N1 N 0.58404(11) 0.31721(7) 0.0993(2) 0.0200(3) Uani 1 d . .
C12 C 0.5681(2) 0.42041(12) 0.4265(2) 0.0432(6) Uani 1 d . .
H12C H 0.6210(2) 0.39261(12) 0.4299(2) 0.065 Uiso 1 calc R .
H12B H 0.5236(2) 0.41031(12) 0.4969(2) 0.065 Uiso 1 calc R .
H12A H 0.5905(2) 0.46153(12) 0.4393(2) 0.065 Uiso 1 calc R .
C10 C 0.5190(2) 0.41526(10) 0.2881(2) 0.0312(5) Uani 1 d . .
H10A H 0.4944(2) 0.37349(10) 0.2792(2) 0.037 Uiso 1 calc R .
C11 C 0.4349(2) 0.45917(13) 0.2811(3) 0.0474(6) Uani 1 d . .
H11C H 0.3920(2) 0.45083(13) 0.3546(3) 0.071 Uiso 1 calc R .
H11B H 0.4023(2) 0.45380(13) 0.1964(3) 0.071 Uiso 1 calc R .
H11A H 0.4574(2) 0.50055(13) 0.2879(3) 0.071 Uiso 1 calc R .
C5 C 0.59085(13) 0.42581(9) 0.1737(2) 0.0247(4) Uani 1 d . .
C6 C 0.6274(2) 0.48455(10) 0.1542(3) 0.0325(5) Uani 1 d . .
H6A H 0.6081(2) 0.51604(10) 0.2114(3) 0.039 Uiso 1 calc R .
C7 C 0.6919(2) 0.49703(10) 0.0518(3) 0.0347(5) Uani 1 d . .
H7A H 0.7148(2) 0.53659(10) 0.0399(3) 0.042 Uiso 1 calc R .
C8 C 0.7219(2) 0.45037(10) -0.0327(2) 0.0346(5) Uani 1 d . .
H8A H 0.7652(2) 0.45903(10) -0.1015(2) 0.042 Uiso 1 calc R .
C9 C 0.6887(2) 0.39058(9) -0.0173(2) 0.0281(4) Uani 1 d . .
C15 C 0.6854(3) 0.3482(2) -0.2550(3) 0.0725(11) Uani 1 d . .
H15C H 0.7097(3) 0.3161(2) -0.3117(3) 0.109 Uiso 1 calc R .
H15B H 0.7044(3) 0.3871(2) -0.2910(3) 0.109 Uiso 1 calc R .
H15A H 0.6172(3) 0.3459(2) -0.2524(3) 0.109 Uiso 1 calc R .
C13 C 0.7249(2) 0.34086(11) -0.1116(3) 0.0431(6) Uani 1 d . .
H13A H 0.7023(2) 0.30149(11) -0.0764(3) 0.052 Uiso 1 calc R .
C14 C 0.8331(2) 0.33890(15) -0.1134(4) 0.0615(9) Uani 1 d . .
H14C H 0.8540(2) 0.30713(15) -0.1738(4) 0.092 Uiso 1 calc R .
H14B H 0.8563(2) 0.33074(15) -0.0236(4) 0.092 Uiso 1 calc R .
H14A H 0.8573(2) 0.37760(15) -0.1441(4) 0.092 Uiso 1 calc R .
C4 C 0.62204(14) 0.37913(9) 0.0858(2) 0.0231(4) Uani 1 d . .
C1 C 0.4489(2) 0.36050(10) -0.0309(2) 0.0305(5) Uani 1 d . .
H1C H 0.3954(19) 0.3480(12) -0.0739(30) 0.041(7) Uiso 1 d . .
H1B H 0.4881(21) 0.3764(13) -0.0970(30) 0.052(8) Uiso 1 d . .
H1A H 0.4317(21) 0.3917(14) 0.0370(32) 0.062(9) Uiso 1 d . .
C2 C 0.50115(13) 0.30748(9) 0.0332(2) 0.0217(4) Uani 1 d . .
C3 C 0.4606(2) 0.2500 0.0144(3) 0.0240(6) Uani 1 d S .
H3A H 0.3976(2) 0.2500 -0.0146(3) 0.029 Uiso 1 calc SR .

loop_
_atom_type_symbol
_atom_type_description
_atom_type_scat_dispersion_real
_atom_type_scat_dispersion_imag
_atom_type_scat_source
C C 0.0033 0.0016 'International Tables Vol C Tables 4.2.6.8 and 6.1.1.4'
H H 0.0000 0.0000 'International Tables Vol C Tables 4.2.6.8 and 6.1.1.4'
N N 0.0061 0.0033 'International Tables Vol C Tables 4.2.6.8 and 6.1.1.4'
Cl Cl 0.1484 0.1585 'International Tables Vol C Tables 4.2.6.8 and 6.1.1.4'
Zr Zr -2.9673 0.5597 'International Tables Vol C Tables 4.2.6.8 and 6.1.1.4'

loop_
_geom_angle_atom_site_label_1
_geom_angle_atom_site_label_2
_geom_angle_atom_site_label_3
_geom_angle
_geom_angle_site_symmetry_1
_geom_angle_site_symmetry_3
_geom_angle_publ_flag
N1 Zr1 N1 83.64(8) 7_565 . ?
N1 Zr1 Cl2 102.54(5) 7_565 . ?
N1 Zr1 Cl2 102.54(5) . . ?
N1 Zr1 Cl1 149.45(5) 7_565 . ?
N1 Zr1 Cl1 86.97(4) . . ?
Cl2 Zr1 Cl1 107.86(3) . . ?
N1 Zr1 Cl1 86.97(4) 7_565 7_565 ?
N1 Zr1 Cl1 149.46(5) . 7_565 ?
Cl2 Zr1 Cl1 107.86(3) . 7_565 ?
Cl1 Zr1 Cl1 86.54(4) . 7_565 ?
C2 N1 C4 114.6(2) . . ?
C2 N1 Zr1 123.33(12) . . ?
C4 N1 Zr1 121.59(12) . . ?
C11 C10 C5 112.5(2) . . ?
C11 C10 C12 110.1(2) . . ?
C5 C10 C12 110.4(2) . . ?
C6 C5 C4 117.8(2) . . ?
C6 C5 C10 118.9(2) . . ?
C4 C5 C10 123.3(2) . . ?
C7 C6 C5 121.5(2) . . ?
C8 C7 C6 119.6(2) . . ?
C7 C8 C9 121.5(2) . . ?
C8 C9 C4 118.0(2) . . ?
C8 C9 C13 119.4(2) . . ?
C4 C9 C13 122.7(2) . . ?
C9 C13 C14 111.2(2) . . ?
C9 C13 C15 111.7(2) . . ?
C14 C13 C15 110.8(3) . . ?
C9 C4 C5 121.6(2) . . ?
C9 C4 N1 118.3(2) . . ?
C5 C4 N1 120.1(2) . . ?
N1 C2 C3 124.0(2) . . ?
N1 C2 C1 120.0(2) . . ?
C3 C2 C1 116.0(2) . . ?
C2 C3 C2 129.0(2) . 7_565 ?

loop_
_geom_bond_atom_site_label_1
_geom_bond_atom_site_label_2
_geom_bond_distance
_geom_bond_site_symmetry_2
_geom_bond_publ_flag
Zr1 N1 2.202(2) 7_565 ?
Zr1 N1 2.202(2) . ?
Zr1 Cl2 2.3392(9) . ?
Zr1 Cl1 2.3945(7) . ?
Zr1 Cl1 2.3945(7) 7_565 ?
N1 C2 1.352(2) . ?
N1 C4 1.460(3) . ?
C12 C10 1.532(3) . ?
C10 C11 1.524(3) . ?
C10 C5 1.531(3) . ?
C5 C6 1.396(3) . ?
C5 C4 1.408(3) . ?
C6 C7 1.383(3) . ?
C7 C8 1.383(3) . ?
C8 C9 1.395(3) . ?
C9 C4 1.404(3) . ?
C9 C13 1.518(3) . ?
C15 C13 1.526(4) . ?
C13 C14 1.522(4) . ?
C1 C2 1.509(3) . ?
C2 C3 1.391(2) . ?
C3 C2 1.391(2) 7_565 ?

loop_
_geom_torsion_atom_site_label_1
_geom_torsion_atom_site_label_2
_geom_torsion_atom_site_label_3
_geom_torsion_atom_site_label_4
_geom_torsion
_geom_torsion_site_symmetry_1
_geom_torsion_site_symmetry_2
_geom_torsion_site_symmetry_3
_geom_torsion_site_symmetry_4
_geom_torsion_publ_flag
N1 Zr1 N1 C2 32.8(2) 7_565 . . . ?
Cl2 Zr1 N1 C2 -68.70(15) . . . . ?
Cl1 Zr1 N1 C2 -176.33(14) . . . . ?
Cl1 Zr1 N1 C2 105.71(15) 7_565 . . . ?
N1 Zr1 N1 C4 -155.35(12) 7_565 . . . ?
Cl2 Zr1 N1 C4 103.17(14) . . . . ?
Cl1 Zr1 N1 C4 -4.46(14) . . . . ?
Cl1 Zr1 N1 C4 -82.4(2) 7_565 . . . ?
C11 C10 C5 C6 53.3(3) . . . . ?
C12 C10 C5 C6 -70.1(3) . . . . ?
C11 C10 C5 C4 -126.5(2) . . . . ?
C12 C10 C5 C4 110.1(2) . . . . ?
C4 C5 C6 C7 0.3(3) . . . . ?
C10 C5 C6 C7 -179.4(2) . . . . ?
C5 C6 C7 C8 -0.7(3) . . . . ?
C6 C7 C8 C9 0.0(4) . . . . ?
C7 C8 C9 C4 1.1(3) . . . . ?
C7 C8 C9 C13 -179.2(2) . . . . ?
C8 C9 C13 C14 53.1(3) . . . . ?
C4 C9 C13 C14 -127.2(2) . . . . ?
C8 C9 C13 C15 -71.3(3) . . . . ?
C4 C9 C13 C15 108.3(3) . . . . ?
C8 C9 C4 C5 -1.5(3) . . . . ?
C13 C9 C4 C5 178.8(2) . . . . ?
C8 C9 C4 N1 177.6(2) . . . . ?
C13 C9 C4 N1 -2.1(3) . . . . ?
C6 C5 C4 C9 0.8(3) . . . . ?
C10 C5 C4 C9 -179.4(2) . . . . ?
C6 C5 C4 N1 -178.3(2) . . . . ?
C10 C5 C4 N1 1.5(3) . . . . ?
C2 N1 C4 C9 -94.0(2) . . . . ?
Zr1 N1 C4 C9 93.5(2) . . . . ?
C2 N1 C4 C5 85.2(2) . . . . ?
Zr1 N1 C4 C5 -87.4(2) . . . . ?
C4 N1 C2 C3 169.3(2) . . . . ?
Zr1 N1 C2 C3 -18.3(3) . . . . ?
C4 N1 C2 C1 -8.0(3) . . . . ?
Zr1 N1 C2 C1 164.35(15) . . . . ?
N1 C2 C3 C2 -13.5(5) . . . 7_565 ?
C1 C2 C3 C2 164.0(2) . . . 7_565 ?
